data_1556277
loop_
_publ_author_name
'Sahoo, Pathik'
'Puranik, Vedavati G.'
'Patra, A. K.'
'Sastry, P. U.'
'Dastidar, Parthasarathi'

_publ_section_title
;
 Ferrocene based organometallic gelators: a supramolecular synthon
 approach
;
_journal_issue 7
_journal_name_full 'Soft Matter'
_journal_page_first 3634
_journal_paper_doi 10.1039/c0sm01148g
_journal_volume 7
_journal_year 2011
_chemical_absolute_configuration syn
_chemical_formula_moiety '2(C14 H32 N), C12 H8 Fe O4'
_chemical_formula_sum 'C40 H72 Fe N2 O4'
_chemical_formula_weight 700.85
_space_group_IT_number 2
_space_group_name_Hall '-P 1'
_space_group_name_H-M_alt 'P -1'
_symmetry_cell_setting triclinic
_symmetry_space_group_name_Hall '-P 1'
_symmetry_space_group_name_H-M 'P -1'
_atom_sites_solution_hydrogens geom
_atom_sites_solution_primary direct
_atom_sites_solution_secondary difmap
_audit_creation_method SHELXL-97
_cell_angle_alpha 103.524(2)
_cell_angle_beta 97.318(2)
_cell_angle_gamma 91.618(2)
_cell_formula_units_Z 1
_cell_length_a 6.3805(8)
_cell_length_b 9.7435(13)
_cell_length_c 17.269(2)
_cell_measurement_temperature 100(2)
_cell_volume 1033.4(2)
_computing_cell_refinement 'BRUKER AXS SMART 3'
_computing_data_collection 'BRUKER AXS SMART 3'
_computing_data_reduction 'BRUKER AXS SAINT'
_computing_molecular_graphics 'BRUKER SHELXLTL'
_computing_publication_material 'MERCURY 1.4'
_computing_structure_refinement 'SHELXL-97 (Sheldrick, 1997)'
_computing_structure_solution 'SHELXS-97 (Sheldrick, 1990)'
_diffrn_ambient_temperature 100(2)
_diffrn_detector_area_resol_mean 3
_diffrn_measured_fraction_theta_full 0.998
_diffrn_measured_fraction_theta_max 0.998
_diffrn_measurement_device_type 'BRUKER CCD AREA DETECTOR'
_diffrn_measurement_method 'PHI-OMEGA SCAN'
_diffrn_radiation_monochromator graphite
_diffrn_radiation_source 'fine-focus sealed tube'
_diffrn_radiation_type MoK\a
_diffrn_radiation_wavelength 0.71073
_diffrn_reflns_av_R_equivalents 0.0253
_diffrn_reflns_av_sigmaI/netI 0.0305
_diffrn_reflns_limit_h_max 7
_diffrn_reflns_limit_h_min -7
_diffrn_reflns_limit_k_max 11
_diffrn_reflns_limit_k_min -11
_diffrn_reflns_limit_l_max 20
_diffrn_reflns_limit_l_min -20
_diffrn_reflns_number 10078
_diffrn_reflns_theta_full 25.00
_diffrn_reflns_theta_max 25.00
_diffrn_reflns_theta_min 1.22
_exptl_absorpt_coefficient_mu 0.403
_exptl_absorpt_correction_T_max 0.9383
_exptl_absorpt_correction_T_min 0.8819
_exptl_absorpt_correction_type multi-scan
_exptl_absorpt_process_details SADABS
_exptl_crystal_colour BROWN
_exptl_crystal_density_diffrn 1.126
_exptl_crystal_density_method 'not measured'
_exptl_crystal_description NIDDLE
_exptl_crystal_F_000 384
_exptl_crystal_size_max 0.32
_exptl_crystal_size_mid 0.24
_exptl_crystal_size_min 0.16
_refine_diff_density_max 0.392
_refine_diff_density_min -0.261
_refine_diff_density_rms 0.095
_refine_ls_extinction_coef 0.002(2)
_refine_ls_extinction_expression Fc^*^=kFc[1+0.001xFc^2^\l^3^/sin(2\q)]^-1/4^
_refine_ls_extinction_method SHELXL
_refine_ls_goodness_of_fit_ref 1.111
_refine_ls_hydrogen_treatment constr
_refine_ls_matrix_type full
_refine_ls_number_parameters 217
_refine_ls_number_reflns 3642
_refine_ls_number_restraints 0
_refine_ls_restrained_S_all 1.111
_refine_ls_R_factor_all 0.0567
_refine_ls_R_factor_gt 0.0502
_refine_ls_shift/su_max 0.000
_refine_ls_shift/su_mean 0.000
_refine_ls_structure_factor_coef Fsqd
_refine_ls_weighting_details 'calc w=1/[\s^2^(Fo^2^)+(0.0750P)^2^+0.1971P] where P=(Fo^2^+2Fc^2^)/3'
_refine_ls_weighting_scheme calc
_refine_ls_wR_factor_gt 0.1259
_refine_ls_wR_factor_ref 0.1358
_reflns_number_gt 3372
_reflns_number_total 3642
_reflns_threshold_expression >2sigma(I)
_cod_data_source_file c0sm01148g.txt
_cod_data_source_block ps0733m
_cod_depositor_comments
;
The following automatic conversions were performed:

data item '_exptl_absorpt_correction_type' value 'MULTI-SCAN' was
changed to 'multi-scan' in accordance with the
/home/saulius/struct/COD-crude-data/automatic-downloads/DataCite-retrospective/RSC/depositions/lib/dictionaries/cif_core.dic
dictionary named 'cif_core.dic' version 2.4.2 last updated on
2011-04-26.

data item '_symmetry_cell_setting' value 'TRICLINIC' was changed to
'triclinic' in accordance with the
/home/saulius/struct/COD-crude-data/automatic-downloads/DataCite-retrospective/RSC/depositions/lib/dictionaries/cif_core.dic
dictionary named 'cif_core.dic' version 2.4.2 last updated on
2011-04-26.

Automatic conversion script
Id: cif_fix_values 6909 2019-04-08 15:41:33Z antanas 
;
_cod_original_sg_symbol_H-M P-1
_cod_database_code 1556277

loop_
_symmetry_equiv_pos_as_xyz
'x, y, z'
'-x, -y, -z'

loop_
_atom_site_label
_atom_site_type_symbol
_atom_site_fract_x
_atom_site_fract_y
_atom_site_fract_z
_atom_site_U_iso_or_equiv
_atom_site_adp_type
_atom_site_occupancy
_atom_site_symmetry_multiplicity
_atom_site_calc_flag
_atom_site_refinement_flags
Fe1 Fe 0.0000 0.0000 0.0000 0.0407(2) Uani 1 2 d S
O2 O 0.1854(3) 0.37715(17) 0.05567(11) 0.0535(4) Uani 1 1 d .
O3 O 0.4787(3) 0.26163(19) 0.04482(13) 0.0641(5) Uani 1 1 d .
C4 C 0.2933(4) 0.2712(2) 0.05956(14) 0.0445(5) Uani 1 1 d .
C5 C 0.1917(4) 0.1494(2) 0.08212(14) 0.0434(5) Uani 1 1 d .
C6 C 0.2766(4) 0.0146(3) 0.07610(16) 0.0546(7) Uani 1 1 d .
H6 H 0.4151 -0.0115 0.0604 0.065 Uiso 1 1 calc R
C7 C 0.1244(5) -0.0761(3) 0.09490(17) 0.0654(8) Uani 1 1 d .
H7 H 0.1392 -0.1761 0.0946 0.078 Uiso 1 1 calc R
C8 C -0.0535(5) 0.0022(3) 0.11429(16) 0.0646(8) Uani 1 1 d .
H8 H -0.1829 -0.0343 0.1295 0.078 Uiso 1 1 calc R
C9 C -0.0136(4) 0.1412(3) 0.10662(15) 0.0520(6) Uani 1 1 d .
H9 H -0.1098 0.2182 0.1158 0.062 Uiso 1 1 calc R
N10 N 0.7841(3) -0.5338(2) 0.05822(13) 0.0510(5) Uani 1 1 d .
H10A H 0.6722 -0.5939 0.0520 0.076 Uiso 1 1 calc R
H10B H 0.8997 -0.5819 0.0519 0.076 Uiso 1 1 calc R
H10C H 0.7653 -0.4825 0.0217 0.076 Uiso 1 1 calc R
C11 C 0.8092(4) -0.4387(3) 0.14005(18) 0.0620(7) Uani 1 1 d .
H11A H 0.9321 -0.3740 0.1468 0.074 Uiso 1 1 calc R
H11B H 0.8339 -0.4948 0.1796 0.074 Uiso 1 1 calc R
C12 C 0.6186(4) -0.3556(3) 0.15491(16) 0.0595(7) Uani 1 1 d .
H12A H 0.4952 -0.4205 0.1467 0.071 Uiso 1 1 calc R
H12B H 0.5962 -0.2979 0.1161 0.071 Uiso 1 1 calc R
C13 C 0.6397(5) -0.2604(3) 0.23942(17) 0.0637(7) Uani 1 1 d .
H13A H 0.6670 -0.3174 0.2783 0.076 Uiso 1 1 calc R
H13B H 0.7597 -0.1929 0.2470 0.076 Uiso 1 1 calc R
C14 C 0.4446(5) -0.1818(3) 0.25445(17) 0.0694(8) Uani 1 1 d .
H14A H 0.3253 -0.2503 0.2451 0.083 Uiso 1 1 calc R
H14B H 0.4192 -0.1251 0.2152 0.083 Uiso 1 1 calc R
C15 C 0.4499(5) -0.0859(3) 0.33746(16) 0.0655(8) Uani 1 1 d .
H15A H 0.4758 -0.1417 0.3771 0.079 Uiso 1 1 calc R
H15B H 0.5670 -0.0157 0.3468 0.079 Uiso 1 1 calc R
C16 C 0.2481(5) -0.0107(3) 0.34960(17) 0.0691(8) Uani 1 1 d .
H16A H 0.2196 0.0417 0.3085 0.083 Uiso 1 1 calc R
H16B H 0.1321 -0.0813 0.3419 0.083 Uiso 1 1 calc R
C17 C 0.2515(5) 0.0899(3) 0.43091(18) 0.0691(8) Uani 1 1 d .
H17A H 0.3665 0.1610 0.4385 0.083 Uiso 1 1 calc R
H17B H 0.2808 0.0377 0.4721 0.083 Uiso 1 1 calc R
C18 C 0.0480(5) 0.1637(3) 0.44258(18) 0.0702(8) Uani 1 1 d .
H18A H 0.0184 0.2155 0.4012 0.084 Uiso 1 1 calc R
H18B H -0.0670 0.0926 0.4352 0.084 Uiso 1 1 calc R
C19 C 0.0515(5) 0.2649(3) 0.52383(18) 0.0710(8) Uani 1 1 d .
H19A H 0.1666 0.3359 0.5312 0.085 Uiso 1 1 calc R
H19B H 0.0811 0.2130 0.5652 0.085 Uiso 1 1 calc R
C20 C -0.1515(5) 0.3391(3) 0.53580(18) 0.0710(8) Uani 1 1 d .
H20A H -0.2668 0.2681 0.5282 0.085 Uiso 1 1 calc R
H20B H -0.1807 0.3914 0.4947 0.085 Uiso 1 1 calc R
C21 C -0.1481(5) 0.4401(3) 0.61752(19) 0.0729(8) Uani 1 1 d .
H21A H -0.1196 0.3875 0.6586 0.087 Uiso 1 1 calc R
H21B H -0.0321 0.5106 0.6252 0.087 Uiso 1 1 calc R
C22 C -0.3495(5) 0.5151(3) 0.62970(19) 0.0724(8) Uani 1 1 d .
H22A H -0.4653 0.4445 0.6223 0.087 Uiso 1 1 calc R
H22B H -0.3785 0.5670 0.5883 0.087 Uiso 1 1 calc R
C23 C -0.3465(6) 0.6166(4) 0.7108(2) 0.0802(9) Uani 1 1 d .
H23A H -0.3190 0.5649 0.7523 0.096 Uiso 1 1 calc R
H23B H -0.2306 0.6872 0.7185 0.096 Uiso 1 1 calc R
C24 C -0.5493(6) 0.6911(4) 0.7213(2) 0.0965(12) Uani 1 1 d .
H24A H -0.5734 0.7475 0.6827 0.145 Uiso 1 1 calc R
H24B H -0.5378 0.7508 0.7746 0.145 Uiso 1 1 calc R
H24C H -0.6654 0.6221 0.7133 0.145 Uiso 1 1 calc R

loop_
_atom_site_aniso_label
_atom_site_aniso_U_11
_atom_site_aniso_U_22
_atom_site_aniso_U_33
_atom_site_aniso_U_23
_atom_site_aniso_U_13
_atom_site_aniso_U_12
Fe1 0.0358(3) 0.0371(3) 0.0494(3) 0.0192(2) -0.00807(19) -0.00790(19)
O2 0.0407(9) 0.0421(9) 0.0813(12) 0.0179(9) 0.0158(8) 0.0014(7)
O3 0.0364(10) 0.0501(10) 0.1084(16) 0.0176(10) 0.0231(10) -0.0024(8)
C4 0.0379(13) 0.0426(13) 0.0487(13) 0.0043(10) 0.0038(10) -0.0050(10)
C5 0.0365(12) 0.0434(13) 0.0478(13) 0.0112(10) -0.0017(10) -0.0072(10)
C6 0.0432(14) 0.0511(15) 0.0647(16) 0.0180(12) -0.0167(12) -0.0021(11)
C7 0.073(2) 0.0533(16) 0.0687(18) 0.0333(14) -0.0248(15) -0.0162(14)
C8 0.0633(18) 0.0772(19) 0.0569(16) 0.0314(14) -0.0007(13) -0.0263(15)
C9 0.0491(15) 0.0525(14) 0.0546(15) 0.0129(12) 0.0099(11) -0.0074(11)
N10 0.0392(11) 0.0485(12) 0.0678(14) 0.0151(10) 0.0158(10) -0.0011(9)
C11 0.0505(16) 0.0626(17) 0.0699(18) 0.0118(14) 0.0062(13) -0.0045(13)
C12 0.0518(16) 0.0647(17) 0.0583(16) 0.0098(13) 0.0034(12) -0.0004(13)
C13 0.0625(18) 0.0652(18) 0.0572(16) 0.0062(13) 0.0012(13) 0.0029(14)
C14 0.072(2) 0.076(2) 0.0521(16) 0.0043(14) -0.0040(14) 0.0083(16)
C15 0.0702(19) 0.0660(18) 0.0525(16) 0.0051(13) -0.0038(13) 0.0043(15)
C16 0.0698(19) 0.0707(19) 0.0581(17) 0.0052(14) -0.0044(14) 0.0058(15)
C17 0.0671(19) 0.0688(19) 0.0632(18) 0.0055(14) -0.0028(14) 0.0033(15)
C18 0.0661(19) 0.0715(19) 0.0659(18) 0.0069(15) 0.0001(15) 0.0033(15)
C19 0.0674(19) 0.0700(19) 0.0683(19) 0.0065(15) 0.0008(15) 0.0021(15)
C20 0.068(2) 0.0712(19) 0.0674(19) 0.0069(15) 0.0047(15) 0.0019(15)
C21 0.071(2) 0.073(2) 0.0677(19) 0.0068(15) 0.0028(15) 0.0025(16)
C22 0.070(2) 0.076(2) 0.0651(18) 0.0077(15) 0.0071(15) -0.0017(16)
C23 0.083(2) 0.083(2) 0.0679(19) 0.0047(17) 0.0075(17) 0.0054(18)
C24 0.093(3) 0.103(3) 0.086(2) 0.005(2) 0.019(2) 0.013(2)

loop_
_atom_type_symbol
_atom_type_description
_atom_type_scat_dispersion_real
_atom_type_scat_dispersion_imag
_atom_type_scat_source
H H 0.0000 0.0000 'International Tables Vol C Tables 4.2.6.8 and 6.1.1.4'
Fe Fe 0.3463 0.8444 'International Tables Vol C Tables 4.2.6.8 and 6.1.1.4'
O O 0.0106 0.0060 'International Tables Vol C Tables 4.2.6.8 and 6.1.1.4'
C C 0.0033 0.0016 'International Tables Vol C Tables 4.2.6.8 and 6.1.1.4'
N N 0.0061 0.0033 'International Tables Vol C Tables 4.2.6.8 and 6.1.1.4'

loop_
_geom_angle_atom_site_label_1
_geom_angle_atom_site_label_2
_geom_angle_atom_site_label_3
_geom_angle
_geom_angle_site_symmetry_1
_geom_angle_site_symmetry_3
C5 Fe1 C5 180.00(18) 2 .
C5 Fe1 C7 111.27(10) 2 .
C5 Fe1 C7 68.73(10) . .
C5 Fe1 C7 68.73(10) 2 2
C5 Fe1 C7 111.27(10) . 2
C7 Fe1 C7 180.00(13) . 2
C5 Fe1 C9 41.24(10) 2 2
C5 Fe1 C9 138.76(10) . 2
C7 Fe1 C9 111.50(12) . 2
C7 Fe1 C9 68.50(12) 2 2
C5 Fe1 C9 138.76(10) 2 .
C5 Fe1 C9 41.24(10) . .
C7 Fe1 C9 68.50(12) . .
C7 Fe1 C9 111.50(12) 2 .
C9 Fe1 C9 180.0(2) 2 .
C5 Fe1 C8 111.26(10) 2 .
C5 Fe1 C8 68.74(10) . .
C7 Fe1 C8 40.72(13) . .
C7 Fe1 C8 139.28(13) 2 .
C9 Fe1 C8 139.54(11) 2 .
C9 Fe1 C8 40.46(11) . .
C5 Fe1 C8 68.74(10) 2 2
C5 Fe1 C8 111.26(10) . 2
C7 Fe1 C8 139.28(13) . 2
C7 Fe1 C8 40.72(13) 2 2
C9 Fe1 C8 40.46(11) 2 2
C9 Fe1 C8 139.54(11) . 2
C8 Fe1 C8 180.0 . 2
C5 Fe1 C6 40.88(10) 2 2
C5 Fe1 C6 139.12(10) . 2
C7 Fe1 C6 139.44(11) . 2
C7 Fe1 C6 40.56(11) 2 2
C9 Fe1 C6 68.73(11) 2 2
C9 Fe1 C6 111.27(11) . 2
C8 Fe1 C6 111.63(12) . 2
C8 Fe1 C6 68.37(12) 2 2
C5 Fe1 C6 139.12(10) 2 .
C5 Fe1 C6 40.88(10) . .
C7 Fe1 C6 40.56(11) . .
C7 Fe1 C6 139.44(11) 2 .
C9 Fe1 C6 111.27(11) 2 .
C9 Fe1 C6 68.73(11) . .
C8 Fe1 C6 68.37(12) . .
C8 Fe1 C6 111.63(12) 2 .
C6 Fe1 C6 180.00(16) 2 .
O3 C4 O2 124.1(2) . .
O3 C4 C5 117.7(2) . .
O2 C4 C5 118.2(2) . .
C6 C5 C9 107.6(2) . .
C6 C5 C4 125.1(2) . .
C9 C5 C4 127.1(2) . .
C6 C5 Fe1 70.04(13) . .
C9 C5 Fe1 69.71(13) . .
C4 C5 Fe1 121.59(16) . .
C7 C6 C5 108.0(2) . .
C7 C6 Fe1 69.40(14) . .
C5 C6 Fe1 69.07(13) . .
C7 C6 H6 126.0 . .
C5 C6 H6 126.0 . .
Fe1 C6 H6 126.0 . .
C6 C7 C8 108.3(2) . .
C6 C7 Fe1 70.04(14) . .
C8 C7 Fe1 69.91(15) . .
C6 C7 H7 125.9 . .
C8 C7 H7 125.9 . .
Fe1 C7 H7 125.9 . .
C9 C8 C7 108.3(2) . .
C9 C8 Fe1 69.67(14) . .
C7 C8 Fe1 69.38(16) . .
C9 C8 H8 125.9 . .
C7 C8 H8 125.9 . .
Fe1 C8 H8 125.9 . .
C8 C9 C5 107.8(2) . .
C8 C9 Fe1 69.87(16) . .
C5 C9 Fe1 69.05(13) . .
C8 C9 H9 126.1 . .
C5 C9 H9 126.1 . .
Fe1 C9 H9 126.1 . .
C11 N10 H10A 109.5 . .
C11 N10 H10B 109.5 . .
H10A N10 H10B 109.5 . .
C11 N10 H10C 109.5 . .
H10A N10 H10C 109.5 . .
H10B N10 H10C 109.5 . .
N10 C11 C12 112.1(2) . .
N10 C11 H11A 109.2 . .
C12 C11 H11A 109.2 . .
N10 C11 H11B 109.2 . .
C12 C11 H11B 109.2 . .
H11A C11 H11B 107.9 . .
C11 C12 C13 112.7(2) . .
C11 C12 H12A 109.0 . .
C13 C12 H12A 109.0 . .
C11 C12 H12B 109.0 . .
C13 C12 H12B 109.0 . .
H12A C12 H12B 107.8 . .
C14 C13 C12 112.2(2) . .
C14 C13 H13A 109.2 . .
C12 C13 H13A 109.2 . .
C14 C13 H13B 109.2 . .
C12 C13 H13B 109.2 . .
H13A C13 H13B 107.9 . .
C13 C14 C15 115.9(2) . .
C13 C14 H14A 108.3 . .
C15 C14 H14A 108.3 . .
C13 C14 H14B 108.3 . .
C15 C14 H14B 108.3 . .
H14A C14 H14B 107.4 . .
C16 C15 C14 113.6(2) . .
C16 C15 H15A 108.8 . .
C14 C15 H15A 108.8 . .
C16 C15 H15B 108.8 . .
C14 C15 H15B 108.8 . .
H15A C15 H15B 107.7 . .
C17 C16 C15 114.9(2) . .
C17 C16 H16A 108.5 . .
C15 C16 H16A 108.5 . .
C17 C16 H16B 108.5 . .
C15 C16 H16B 108.5 . .
H16A C16 H16B 107.5 . .
C16 C17 C18 114.4(2) . .
C16 C17 H17A 108.7 . .
C18 C17 H17A 108.7 . .
C16 C17 H17B 108.7 . .
C18 C17 H17B 108.7 . .
H17A C17 H17B 107.6 . .
C19 C18 C17 114.5(2) . .
C19 C18 H18A 108.6 . .
C17 C18 H18A 108.6 . .
C19 C18 H18B 108.6 . .
C17 C18 H18B 108.6 . .
H18A C18 H18B 107.6 . .
C18 C19 C20 114.7(2) . .
C18 C19 H19A 108.6 . .
C20 C19 H19A 108.6 . .
C18 C19 H19B 108.6 . .
C20 C19 H19B 108.6 . .
H19A C19 H19B 107.6 . .
C19 C20 C21 114.6(3) . .
C19 C20 H20A 108.6 . .
C21 C20 H20A 108.6 . .
C19 C20 H20B 108.6 . .
C21 C20 H20B 108.6 . .
H20A C20 H20B 107.6 . .
C22 C21 C20 114.9(3) . .
C22 C21 H21A 108.5 . .
C20 C21 H21A 108.5 . .
C22 C21 H21B 108.5 . .
C20 C21 H21B 108.5 . .
H21A C21 H21B 107.5 . .
C21 C22 C23 115.1(3) . .
C21 C22 H22A 108.5 . .
C23 C22 H22A 108.5 . .
C21 C22 H22B 108.5 . .
C23 C22 H22B 108.5 . .
H22A C22 H22B 107.5 . .
C24 C23 C22 114.1(3) . .
C24 C23 H23A 108.7 . .
C22 C23 H23A 108.7 . .
C24 C23 H23B 108.7 . .
C22 C23 H23B 108.7 . .
H23A C23 H23B 107.6 . .
C23 C24 H24A 109.5 . .
C23 C24 H24B 109.5 . .
H24A C24 H24B 109.5 . .
C23 C24 H24C 109.5 . .
H24A C24 H24C 109.5 . .
H24B C24 H24C 109.5 . .

loop_
_geom_bond_atom_site_label_1
_geom_bond_atom_site_label_2
_geom_bond_distance
_geom_bond_site_symmetry_2
Fe1 C5 2.029(2) 2
Fe1 C5 2.029(2) .
Fe1 C7 2.034(2) .
Fe1 C7 2.034(2) 2
Fe1 C9 2.038(3) 2
Fe1 C9 2.038(3) .
Fe1 C8 2.041(3) .
Fe1 C8 2.041(3) 2
Fe1 C6 2.042(2) 2
Fe1 C6 2.042(2) .
O2 C4 1.267(3) .
O3 C4 1.243(3) .
C4 C5 1.489(3) .
C5 C6 1.422(3) .
C5 C9 1.432(3) .
C6 C7 1.413(4) .
C6 H6 0.9800 .
C7 C8 1.417(4) .
C7 H7 0.9800 .
C8 C9 1.410(4) .
C8 H8 0.9800 .
C9 H9 0.9800 .
N10 C11 1.484(3) .
N10 H10A 0.8900 .
N10 H10B 0.8900 .
N10 H10C 0.8900 .
C11 C12 1.497(4) .
C11 H11A 0.9700 .
C11 H11B 0.9700 .
C12 C13 1.523(4) .
C12 H12A 0.9700 .
C12 H12B 0.9700 .
C13 C14 1.499(4) .
C13 H13A 0.9700 .
C13 H13B 0.9700 .
C14 C15 1.513(4) .
C14 H14A 0.9700 .
C14 H14B 0.9700 .
C15 C16 1.512(4) .
C15 H15A 0.9700 .
C15 H15B 0.9700 .
C16 C17 1.510(4) .
C16 H16A 0.9700 .
C16 H16B 0.9700 .
C17 C18 1.515(4) .
C17 H17A 0.9700 .
C17 H17B 0.9700 .
C18 C19 1.512(4) .
C18 H18A 0.9700 .
C18 H18B 0.9700 .
C19 C20 1.515(4) .
C19 H19A 0.9700 .
C19 H19B 0.9700 .
C20 C21 1.517(4) .
C20 H20A 0.9700 .
C20 H20B 0.9700 .
C21 C22 1.510(4) .
C21 H21A 0.9700 .
C21 H21B 0.9700 .
C22 C23 1.512(4) .
C22 H22A 0.9700 .
C22 H22B 0.9700 .
C23 C24 1.511(5) .
C23 H23A 0.9700 .
C23 H23B 0.9700 .
C24 H24A 0.9600 .
C24 H24B 0.9600 .
C24 H24C 0.9600 .

loop_
_geom_hbond_atom_site_label_D
_geom_hbond_atom_site_label_H
_geom_hbond_atom_site_label_A
_geom_hbond_distance_DH
_geom_hbond_distance_HA
_geom_hbond_distance_DA
_geom_hbond_angle_DHA
_geom_hbond_site_symmetry_A
N10 H10C O2 0.89 1.92 2.779(3) 162.8 2_655
N10 H10B O2 0.89 1.87 2.729(3) 160.7 1_645
N10 H10A O3 0.89 1.82 2.697(3) 169.5 1_545
